data_7214737
loop_
_publ_author_name
'Wang, Xiang'
'Peng, Jun'
'Alimaje, Kundawlet'
'Shi, Zhen-Yu'

_publ_section_title
;
 Keggin POM-based 3D framework tuned by silver polymeric motifs:
 structural influences of tetrazolate functional groups
;
_journal_issue 24
_journal_name_full CrystEngComm
_journal_page_first 8509
_journal_paper_doi 10.1039/c2ce26193f
_journal_volume 14
_journal_year 2012
_chemical_formula_moiety 'C20 H16 Ag5 Mo12 N14 O40 P, O'
_chemical_formula_sum 'C20 H16 Ag5 Mo12 N14 O41 P'
_chemical_formula_weight 2830.07
_chemical_name_systematic
;
?
;
_space_group_IT_number 2
_symmetry_cell_setting triclinic
_symmetry_space_group_name_Hall '-P 1'
_symmetry_space_group_name_H-M 'P -1'
_atom_sites_solution_hydrogens geom
_atom_sites_solution_primary direct
_atom_sites_solution_secondary difmap
_audit_creation_method SHELXL-97
_cell_angle_alpha 95.864(5)
_cell_angle_beta 91.454(5)
_cell_angle_gamma 100.003(5)
_cell_formula_units_Z 2
_cell_length_a 12.453(5)
_cell_length_b 13.018(5)
_cell_length_c 17.071(5)
_cell_measurement_reflns_used 7817
_cell_measurement_temperature 293(2)
_cell_measurement_theta_max 29.1600
_cell_measurement_theta_min 2.7311
_cell_volume 2708.5(17)
_computing_cell_refinement CrysAlis
_computing_data_collection 'CrysAlis (Oxford Diffraction,2006)'
_computing_data_reduction CrysAlis
_computing_molecular_graphics 'Bruker SHELXTL'
_computing_publication_material 'Bruker SHELXTL'
_computing_structure_refinement 'SHELXL-97 (Sheldrick, 1997)'
_computing_structure_solution 'SHELXS-97 (Sheldrick, 1990)'
_diffrn_ambient_temperature 293(2)
_diffrn_detector_area_resol_mean 10.2375
_diffrn_measured_fraction_theta_full 0.996
_diffrn_measured_fraction_theta_max 0.996
_diffrn_measurement_device_type 'Xcalibur, Ruby, Gemini ultra'
_diffrn_measurement_method '\w scan'
_diffrn_radiation_monochromator graphite
_diffrn_radiation_source 'fine-focus sealed tube'
_diffrn_radiation_type MoK\a
_diffrn_radiation_wavelength 0.71069
_diffrn_reflns_av_R_equivalents 0.0282
_diffrn_reflns_av_sigmaI/netI 0.0526
_diffrn_reflns_limit_h_max 13
_diffrn_reflns_limit_h_min -14
_diffrn_reflns_limit_k_max 14
_diffrn_reflns_limit_k_min -15
_diffrn_reflns_limit_l_max 20
_diffrn_reflns_limit_l_min -20
_diffrn_reflns_number 16800
_diffrn_reflns_theta_full 25.00
_diffrn_reflns_theta_max 25.00
_diffrn_reflns_theta_min 2.74
_exptl_absorpt_coefficient_mu 4.582
_exptl_absorpt_correction_T_max 0.577
_exptl_absorpt_correction_T_min 0.366
_exptl_absorpt_correction_type multi-scan
_exptl_crystal_colour red
_exptl_crystal_density_diffrn 3.470
_exptl_crystal_density_method 'not measured'
_exptl_crystal_description block
_exptl_crystal_F_000 2632.0
_exptl_crystal_size_max 0.25
_exptl_crystal_size_mid 0.19
_exptl_crystal_size_min 0.12
_refine_diff_density_max 4.707
_refine_diff_density_min -2.238
_refine_diff_density_rms 0.301
_refine_ls_extinction_method none
_refine_ls_goodness_of_fit_ref 1.072
_refine_ls_hydrogen_treatment constr
_refine_ls_matrix_type full
_refine_ls_number_parameters 833
_refine_ls_number_reflns 9526
_refine_ls_number_restraints 0
_refine_ls_restrained_S_all 1.072
_refine_ls_R_factor_all 0.0721
_refine_ls_R_factor_gt 0.0565
_refine_ls_shift/su_max 0.001
_refine_ls_shift/su_mean 0.000
_refine_ls_structure_factor_coef Fsqd
_refine_ls_weighting_details 'calc w=1/[\s^2^(Fo^2^)+(0.0982P)^2^+5.3480P] where P=(Fo^2^+2Fc^2^)/3'
_refine_ls_weighting_scheme calc
_refine_ls_wR_factor_gt 0.1549
_refine_ls_wR_factor_ref 0.1694
_reflns_number_gt 7512
_reflns_number_total 9561
_reflns_threshold_expression >2sigma(I)
_cod_data_source_file c2ce26193f.txt
_cod_data_source_block xx2
_cod_depositor_comments
;
The following automatic conversions were performed:

'_symmetry_cell_setting' value 'Triclinic' changed to 'triclinic'
according to
/usr/data/users/saulius/automatic-downloads/retrospective/RSC/lib/dictionaries/cif_core.dic
dictionary named 'cif_core.dic' version 2.4.2 from 2011-04-26.

Automatic conversion script
Id: cif_fix_values 2281 2013-09-26 08:29:07Z andrius 
;
_cod_database_code 7214737

loop_
_symmetry_equiv_pos_as_xyz
'x, y, z'
'-x, -y, -z'

loop_
_atom_site_label
_atom_site_type_symbol
_atom_site_fract_x
_atom_site_fract_y
_atom_site_fract_z
_atom_site_U_iso_or_equiv
_atom_site_adp_type
_atom_site_occupancy
_atom_site_symmetry_multiplicity
_atom_site_calc_flag
_atom_site_refinement_flags
O40 O 0.3616(6) 1.3266(6) -0.3007(5) 0.0323(19) Uani 1 1 d .
O39 O 0.8523(5) 1.5136(6) -0.1828(4) 0.0228(16) Uani 1 1 d .
Ag1 Ag 0.29894(9) 0.54087(8) -0.12621(5) 0.0412(3) Uani 1 1 d .
Mo1 Mo 0.97787(7) 1.45788(7) -0.18023(5) 0.0182(2) Uani 1 1 d .
P1 P 0.75798(19) 1.25682(19) -0.25586(13) 0.0160(6) Uani 1 1 d .
N1 N 0.8580(8) 1.1649(8) -0.6994(5) 0.029(2) Uani 1 1 d .
C1 C 0.8507(9) 1.0665(8) -0.8334(6) 0.022(2) Uani 1 1 d .
O38 O 0.5648(6) 1.4645(6) -0.2710(4) 0.0268(17) Uani 1 1 d .
O37 O 0.7587(6) 1.3434(6) -0.0601(5) 0.0337(19) Uani 1 1 d .
Ag2 Ag 0.08738(7) 0.26707(7) 0.13077(4) 0.0246(2) Uani 1 1 d .
Mo2 Mo 0.64585(8) 1.25223(7) -0.45022(5) 0.0210(2) Uani 1 1 d .
C2 C 0.8998(8) 1.1507(8) -0.7708(6) 0.017(2) Uani 1 1 d .
N2 N 0.3821(10) 0.6544(8) -0.1928(5) 0.040(3) Uani 1 1 d .
Ag3 Ag 0.77861(8) 1.04678(7) -0.63161(5) 0.0321(2) Uani 1 1 d .
O36 O 0.5621(6) 1.3106(6) -0.3812(4) 0.0291(18) Uani 1 1 d .
O35 O 0.7819(6) 1.1474(6) -0.0874(4) 0.0308(18) Uani 1 1 d .
Mo3 Mo 0.79963(7) 0.99224(7) -0.27591(5) 0.0202(2) Uani 1 1 d .
N3 N 0.5219(9) 0.7767(8) -0.2020(5) 0.040(3) Uani 1 1 d .
C3 C 0.9169(9) 1.0271(9) -0.8875(6) 0.027(3) Uani 1 1 d .
H3A H 0.9917 1.0516 -0.8839 0.032 Uiso 1 1 calc R
Ag4 Ag 0.59652(7) 0.76527(7) -0.36980(5) 0.0240(2) Uani 1 1 d .
O34 O 0.4891(6) 1.3318(6) -0.1678(4) 0.0278(18) Uani 1 1 d .
O33 O 0.8333(7) 0.8753(6) -0.2968(5) 0.043(2) Uani 1 1 d .
Mo4 Mo 0.87610(7) 1.43236(7) -0.38584(5) 0.0190(2) Uani 1 1 d .
N4 N 0.6838(8) 0.8144(7) -0.4720(5) 0.025(2) Uani 1 1 d .
C4 C 0.7601(9) 0.9141(9) -0.9524(6) 0.025(3) Uani 1 1 d .
Ag5 Ag 0.85807(9) 1.36651(9) -0.57806(6) 0.0435(3) Uani 1 1 d .
O32 O 0.9180(6) 1.2655(7) 0.0307(4) 0.0302(19) Uani 1 1 d .
O31 O 0.5738(6) 1.2356(6) -0.5358(4) 0.0275(18) Uani 1 1 d .
Mo5 Mo 0.61975(8) 1.35000(8) -0.09189(5) 0.0246(2) Uani 1 1 d .
N5 N 0.7629(7) 0.7741(7) -0.5117(5) 0.0186(19) Uani 1 1 d .
C5 C 0.4129(9) 0.6471(8) -0.2675(6) 0.022(2) Uani 1 1 d .
O30 O 0.9978(7) 1.2141(6) -0.1145(4) 0.0320(19) Uani 1 1 d .
O29 O 0.9640(6) 1.4493(6) -0.2976(4) 0.0210(16) Uani 1 1 d .
Mo6 Mo 1.03050(7) 1.20968(8) -0.22762(5) 0.0213(2) Uani 1 1 d .
C6 C 0.7968(9) 0.6760(8) -0.4944(6) 0.023(2) Uani 1 1 d .
H6A H 0.7761 0.6614 -0.4417 0.028 Uiso 1 1 calc R
H6B H 0.8756 0.6840 -0.4959 0.028 Uiso 1 1 calc R
N6 N 0.4538(10) 0.7363(9) -0.1527(6) 0.050(3) Uani 1 1 d .
Mo7 Mo 0.70359(7) 1.51640(7) -0.23007(5) 0.0180(2) Uani 1 1 d .
O28 O 0.9626(6) 1.4089(6) -0.0848(4) 0.0280(18) Uani 1 1 d .
O27 O 0.9969(6) 1.2051(6) -0.3330(4) 0.0279(18) Uani 1 1 d .
C7 C 0.7943(8) 0.8330(9) -0.5677(6) 0.023(2) Uani 1 1 d .
H7A H 0.8464 0.8196 -0.6037 0.027 Uiso 1 1 calc R
N7 N 0.4983(8) 0.7230(7) -0.2741(5) 0.027(2) Uani 1 1 d .
Mo8 Mo 0.54355(7) 1.04626(7) -0.32345(5) 0.0191(2) Uani 1 1 d .
N8 N 0.9219(9) 1.2521(7) -0.6620(5) 0.031(2) Uani 1 1 d .
C8 C 0.6761(9) 0.8980(9) -0.5079(6) 0.027(3) Uani 1 1 d .
H8A H 0.6277 0.9428 -0.4933 0.032 Uiso 1 1 calc R
Mo9 Mo 0.89084(7) 1.17007(8) -0.42588(5) 0.0223(2) Uani 1 1 d .
N9 N 0.7434(7) 0.9130(7) -0.5667(5) 0.0209(19) Uani 1 1 d .
C9 C 0.2983(9) 0.3309(10) -0.0575(6) 0.031(3) Uani 1 1 d .
H9A H 0.3522 0.3161 -0.0914 0.037 Uiso 1 1 calc R
Mo10 Mo 0.63525(8) 1.06942(8) -0.13085(6) 0.0247(2) Uani 1 1 d .
N10 N 0.2491(7) 0.4123(7) -0.0580(5) 0.023(2) Uani 1 1 d .
C10 C 0.8718(9) 0.9506(9) -0.9479(6) 0.027(3) Uani 1 1 d .
H10A H 0.9162 0.9241 -0.9850 0.033 Uiso 1 1 calc R
Mo11 Mo 0.48858(7) 1.31399(8) -0.27592(5) 0.0196(2) Uani 1 1 d .
N11 N 0.9971(7) 1.2895(7) -0.7076(5) 0.026(2) Uani 1 1 d .
O26 O 0.5324(6) 1.0233(6) -0.2111(4) 0.0266(18) Uani 1 1 d .
C11 C 0.7117(9) 0.8278(9) -1.0160(7) 0.031(3) Uani 1 1 d .
H11A H 0.6331 0.8228 -1.0199 0.037 Uiso 1 1 calc R
H11B H 0.7405 0.8442 -1.0664 0.037 Uiso 1 1 calc R
Mo12 Mo 0.88231(8) 1.26360(8) -0.06507(5) 0.0253(2) Uani 1 1 d .
N12 N 0.2608(7) 0.2746(7) -0.0030(5) 0.023(2) Uani 1 1 d .
O25 O 0.5907(6) 1.1984(6) -0.1088(4) 0.0313(18) Uani 1 1 d .
C12 C 0.7399(9) 1.0326(9) -0.8388(6) 0.027(3) Uani 1 1 d .
H12A H 0.6947 1.0614 -0.8035 0.033 Uiso 1 1 calc R
N13 N 0.9839(8) 1.2253(7) -0.7768(5) 0.026(2) Uani 1 1 d .
O24 O 0.7304(6) 0.9789(6) -0.1819(4) 0.0288(18) Uani 1 1 d .
C13 C 0.6970(9) 0.9547(10) -0.8979(7) 0.032(3) Uani 1 1 d .
H13A H 0.6223 0.9292 -0.9005 0.039 Uiso 1 1 calc R
N14 N 0.1830(7) 0.3172(7) 0.0350(5) 0.021(2) Uani 1 1 d .
C14 C 0.4139(9) 0.5347(9) -0.3922(6) 0.026(3) Uani 1 1 d .
H14A H 0.4877 0.5624 -0.3944 0.032 Uiso 1 1 calc R
C15 C 0.1969(8) 0.4519(9) -0.3863(6) 0.027(3) Uani 1 1 d .
H15A H 0.1233 0.4237 -0.3840 0.032 Uiso 1 1 calc R
C16 C 0.3664(9) 0.4573(9) -0.4508(7) 0.026(2) Uani 1 1 d .
H16A H 0.4071 0.4338 -0.4916 0.031 Uiso 1 1 calc R
C17 C 0.7448(8) 0.5846(8) -0.5533(6) 0.020(2) Uani 1 1 d .
O23 O 0.6570(6) 1.4854(6) -0.1264(4) 0.0319(19) Uani 1 1 d .
C18 C 0.1801(9) 0.4030(8) -0.0015(6) 0.020(2) Uani 1 1 d .
H18A H 0.1342 0.4506 0.0118 0.024 Uiso 1 1 calc R
O22 O 0.7089(7) 1.6463(6) -0.2219(5) 0.034(2) Uani 1 1 d .
C19 C 0.3573(9) 0.5717(8) -0.3320(5) 0.019(2) Uani 1 1 d .
O21 O 0.6477(6) 0.9612(6) -0.3268(4) 0.0232(16) Uani 1 1 d .
C20 C 0.2458(9) 0.5308(9) -0.3279(7) 0.026(3) Uani 1 1 d .
H20A H 0.2054 0.5554 -0.2874 0.031 Uiso 1 1 calc R
O20 O 0.7485(6) 1.3755(6) -0.4631(4) 0.0233(16) Uani 1 1 d .
O19 O 1.0765(6) 1.5636(6) -0.1609(4) 0.0327(19) Uani 1 1 d .
O18 O 1.1502(6) 1.1686(6) -0.2259(5) 0.034(2) Uani 1 1 d .
O17 O 0.4331(6) 0.9638(6) -0.3614(5) 0.035(2) Uani 1 1 d .
O16 O 0.9331(6) 1.5305(6) -0.4369(4) 0.0274(18) Uani 1 1 d .
O15 O 0.8658(6) 1.2872(6) -0.2056(4) 0.0266(17) Uani 1 1 d .
O14 O 0.5931(6) 1.1197(6) -0.4065(4) 0.0254(17) Uani 1 1 d .
O13 O 0.8323(6) 1.0601(6) -0.3750(4) 0.0271(18) Uani 1 1 d .
O12 O 0.5558(7) 1.3771(7) -0.0087(4) 0.033(2) Uani 1 1 d .
O11 O 0.7834(5) 1.2734(6) -0.3433(4) 0.0220(16) Uani 1 1 d .
O10 O 0.9254(6) 1.0769(6) -0.2338(4) 0.0278(18) Uani 1 1 d .
O9 O 0.9380(6) 1.3227(6) -0.4391(4) 0.0274(17) Uani 1 1 d .
O8 O 1.0754(6) 1.3543(6) -0.2087(4) 0.0275(18) Uani 1 1 d .
O7 O 0.5860(6) 0.9990(7) -0.0598(4) 0.035(2) Uani 1 1 d .
O6 O 0.9680(6) 1.1196(6) -0.4938(4) 0.0276(18) Uani 1 1 d .
O5 O 0.7664(6) 1.1739(6) -0.4859(4) 0.0303(18) Uani 1 1 d .
O4 O 0.7089(6) 1.1431(6) -0.2511(4) 0.0251(17) Uani 1 1 d .
O3 O 0.6799(6) 1.3287(6) -0.2278(4) 0.0247(17) Uani 1 1 d .
O2 O 0.7687(5) 1.4912(6) -0.3271(4) 0.0199(16) Uani 1 1 d .
O1 O 0.4857(6) 1.1738(6) -0.2878(4) 0.0280(18) Uani 1 1 d .
O1W O 0.3631(7) 0.8657(7) -0.0752(5) 0.036(2) Uiso 1 1 d .

loop_
_atom_site_aniso_label
_atom_site_aniso_U_11
_atom_site_aniso_U_22
_atom_site_aniso_U_33
_atom_site_aniso_U_23
_atom_site_aniso_U_13
_atom_site_aniso_U_12
O40 0.027(4) 0.026(5) 0.045(5) 0.008(4) -0.014(4) 0.008(4)
O39 0.011(3) 0.036(5) 0.019(4) 0.004(3) -0.004(3) -0.003(3)
Ag1 0.0516(6) 0.0408(6) 0.0242(5) 0.0151(4) 0.0068(4) -0.0182(5)
Mo1 0.0198(5) 0.0167(5) 0.0173(4) -0.0005(4) -0.0015(4) 0.0026(4)
P1 0.0152(14) 0.0163(15) 0.0164(13) 0.0007(11) -0.0010(11) 0.0033(11)
N1 0.036(6) 0.027(6) 0.023(5) 0.004(4) 0.011(4) 0.001(5)
C1 0.036(6) 0.012(6) 0.020(5) 0.008(4) 0.004(5) 0.007(5)
O38 0.022(4) 0.034(5) 0.024(4) 0.001(3) 0.003(3) 0.003(4)
O37 0.031(5) 0.027(5) 0.043(5) -0.003(4) -0.005(4) 0.009(4)
Ag2 0.0285(5) 0.0237(5) 0.0197(4) 0.0052(3) 0.0116(3) -0.0036(4)
Mo2 0.0222(5) 0.0220(5) 0.0182(4) -0.0013(4) -0.0067(4) 0.0053(4)
C2 0.015(5) 0.016(6) 0.018(5) 0.008(4) 0.003(4) 0.000(4)
N2 0.069(8) 0.028(6) 0.017(5) 0.004(4) 0.006(5) -0.010(6)
Ag3 0.0372(5) 0.0286(5) 0.0277(5) 0.0134(4) 0.0088(4) -0.0090(4)
O36 0.037(5) 0.021(4) 0.031(4) 0.003(3) 0.000(4) 0.007(4)
O35 0.021(4) 0.032(5) 0.038(4) 0.011(4) 0.001(3) -0.005(4)
Mo3 0.0163(5) 0.0154(5) 0.0292(5) 0.0034(4) 0.0000(4) 0.0033(4)
N3 0.049(7) 0.036(7) 0.024(5) 0.004(5) 0.007(5) -0.019(5)
C3 0.024(6) 0.019(6) 0.037(6) 0.011(5) 0.013(5) -0.005(5)
Ag4 0.0264(5) 0.0212(5) 0.0228(4) 0.0067(3) 0.0083(3) -0.0044(4)
O34 0.025(4) 0.037(5) 0.019(4) -0.001(3) 0.003(3) -0.001(4)
O33 0.050(6) 0.018(5) 0.063(6) -0.005(4) -0.007(5) 0.018(4)
Mo4 0.0177(5) 0.0159(5) 0.0226(5) 0.0041(4) -0.0025(4) -0.0001(4)
N4 0.027(5) 0.019(5) 0.033(5) 0.008(4) 0.011(4) 0.012(4)
C4 0.033(6) 0.022(6) 0.021(5) 0.008(5) -0.004(5) 0.003(5)
Ag5 0.0482(6) 0.0528(7) 0.0306(5) 0.0001(4) 0.0110(4) 0.0131(5)
O32 0.028(4) 0.043(5) 0.019(4) 0.011(3) -0.003(3) 0.002(4)
O31 0.019(4) 0.041(5) 0.019(4) 0.005(3) -0.001(3) -0.005(4)
Mo5 0.0167(5) 0.0340(6) 0.0221(5) -0.0056(4) -0.0003(4) 0.0066(4)
N5 0.019(5) 0.016(5) 0.023(4) 0.005(4) 0.010(4) 0.004(4)
C5 0.021(6) 0.015(6) 0.025(5) 0.005(4) 0.009(4) -0.010(4)
O30 0.040(5) 0.032(5) 0.027(4) 0.005(3) 0.003(4) 0.012(4)
O29 0.016(4) 0.028(4) 0.021(4) 0.008(3) 0.002(3) 0.008(3)
Mo6 0.0171(5) 0.0304(6) 0.0187(5) 0.0017(4) -0.0013(4) 0.0115(4)
C6 0.023(6) 0.011(6) 0.036(6) 0.006(5) -0.002(5) 0.005(5)
N6 0.064(8) 0.044(7) 0.033(6) 0.001(5) 0.021(6) -0.018(6)
Mo7 0.0138(4) 0.0166(5) 0.0231(5) 0.0001(4) 0.0000(4) 0.0030(4)
O28 0.031(4) 0.034(5) 0.019(4) 0.003(3) 0.000(3) 0.004(4)
O27 0.016(4) 0.047(5) 0.016(4) 0.002(3) 0.000(3) -0.005(4)
C7 0.016(5) 0.028(6) 0.023(5) 0.008(5) 0.006(4) -0.004(5)
N7 0.031(5) 0.023(5) 0.027(5) 0.003(4) 0.006(4) 0.006(4)
Mo8 0.0213(5) 0.0139(5) 0.0213(5) 0.0028(4) -0.0015(4) 0.0004(4)
N8 0.050(6) 0.015(5) 0.027(5) -0.003(4) 0.020(5) -0.001(5)
C8 0.024(6) 0.031(7) 0.028(6) 0.011(5) 0.015(5) 0.006(5)
Mo9 0.0173(5) 0.0252(6) 0.0234(5) -0.0058(4) 0.0002(4) 0.0061(4)
N9 0.022(5) 0.021(5) 0.020(4) 0.008(4) 0.006(4) -0.001(4)
C9 0.019(6) 0.047(8) 0.026(6) 0.012(5) 0.010(5) 0.001(6)
Mo10 0.0213(5) 0.0227(6) 0.0300(5) 0.0101(4) -0.0018(4) -0.0004(4)
N10 0.021(5) 0.031(6) 0.016(4) 0.011(4) 0.001(4) -0.001(4)
C10 0.022(6) 0.032(7) 0.026(6) -0.002(5) 0.015(5) -0.001(5)
Mo11 0.0162(5) 0.0270(5) 0.0176(4) 0.0016(4) -0.0004(4) 0.0097(4)
N11 0.019(5) 0.027(6) 0.029(5) 0.004(4) 0.014(4) -0.009(4)
O26 0.019(4) 0.032(5) 0.030(4) 0.016(3) 0.003(3) 0.003(3)
C11 0.025(6) 0.032(7) 0.036(6) -0.005(5) -0.007(5) 0.011(5)
Mo12 0.0265(5) 0.0312(6) 0.0188(5) 0.0015(4) -0.0083(4) 0.0090(5)
N12 0.020(5) 0.024(5) 0.024(5) 0.004(4) 0.003(4) 0.003(4)
O25 0.017(4) 0.035(5) 0.040(4) 0.005(4) -0.001(3) 0.001(4)
C12 0.028(6) 0.029(7) 0.026(6) 0.002(5) 0.008(5) 0.008(5)
N13 0.025(5) 0.019(5) 0.029(5) 0.003(4) 0.015(4) -0.007(4)
O24 0.018(4) 0.036(5) 0.035(4) 0.017(4) 0.005(3) 0.005(4)
C13 0.013(6) 0.036(7) 0.044(7) -0.003(6) 0.005(5) 0.000(5)
N14 0.017(4) 0.025(5) 0.024(5) 0.005(4) 0.000(4) 0.005(4)
C14 0.026(6) 0.020(6) 0.033(6) 0.019(5) 0.009(5) -0.006(5)
C15 0.009(5) 0.041(8) 0.029(6) 0.007(5) 0.000(4) 0.003(5)
C16 0.025(6) 0.019(6) 0.035(6) 0.003(5) 0.008(5) 0.004(5)
C17 0.018(5) 0.018(6) 0.029(6) 0.008(4) 0.007(4) 0.010(5)
O23 0.025(4) 0.036(5) 0.032(4) -0.002(4) 0.005(3) 0.001(4)
C18 0.021(5) 0.010(5) 0.027(6) 0.006(4) 0.008(4) -0.007(4)
O22 0.037(5) 0.023(5) 0.045(5) -0.001(4) -0.002(4) 0.013(4)
C19 0.027(6) 0.016(6) 0.015(5) 0.006(4) 0.003(4) 0.007(5)
O21 0.019(4) 0.018(4) 0.029(4) 0.006(3) -0.005(3) -0.008(3)
C20 0.016(5) 0.023(6) 0.041(7) 0.016(5) 0.011(5) 0.006(5)
O20 0.022(4) 0.020(4) 0.024(4) 0.002(3) 0.001(3) -0.003(3)
O19 0.027(4) 0.033(5) 0.035(4) -0.006(4) 0.001(4) 0.004(4)
O18 0.023(4) 0.034(5) 0.050(5) 0.018(4) 0.000(4) 0.010(4)
O17 0.021(4) 0.029(5) 0.050(5) -0.010(4) 0.000(4) -0.002(4)
O16 0.027(4) 0.032(5) 0.025(4) 0.010(3) 0.003(3) 0.006(4)
O15 0.021(4) 0.028(5) 0.031(4) 0.006(3) 0.009(3) 0.003(3)
O14 0.038(5) 0.016(4) 0.024(4) 0.004(3) 0.002(3) 0.008(4)
O13 0.021(4) 0.038(5) 0.020(4) 0.005(3) 0.002(3) -0.005(4)
O12 0.032(5) 0.047(5) 0.022(4) 0.000(4) 0.010(3) 0.012(4)
O11 0.015(4) 0.025(4) 0.026(4) 0.008(3) 0.000(3) -0.001(3)
O10 0.014(4) 0.042(5) 0.025(4) 0.011(4) 0.005(3) -0.005(4)
O9 0.025(4) 0.025(4) 0.032(4) 0.001(3) 0.003(3) 0.004(4)
O8 0.030(4) 0.027(5) 0.029(4) 0.003(3) 0.006(3) 0.014(4)
O7 0.025(4) 0.056(6) 0.028(4) 0.020(4) 0.011(3) 0.008(4)
O6 0.030(4) 0.028(5) 0.023(4) -0.006(3) 0.010(3) 0.006(4)
O5 0.024(4) 0.025(5) 0.041(5) -0.003(4) 0.000(3) 0.006(4)
O4 0.024(4) 0.022(4) 0.028(4) 0.007(3) 0.001(3) 0.001(3)
O3 0.020(4) 0.026(4) 0.029(4) 0.008(3) 0.001(3) 0.002(3)
O2 0.011(3) 0.030(4) 0.019(3) 0.006(3) 0.002(3) 0.004(3)
O1 0.038(5) 0.024(4) 0.025(4) 0.002(3) 0.004(3) 0.012(4)

loop_
_atom_type_symbol
_atom_type_description
_atom_type_scat_dispersion_real
_atom_type_scat_dispersion_imag
_atom_type_scat_source
C C 0.0033 0.0016 'International Tables Vol C Tables 4.2.6.8 and 6.1.1.4'
H H 0.0000 0.0000 'International Tables Vol C Tables 4.2.6.8 and 6.1.1.4'
N N 0.0061 0.0033 'International Tables Vol C Tables 4.2.6.8 and 6.1.1.4'
O O 0.0106 0.0060 'International Tables Vol C Tables 4.2.6.8 and 6.1.1.4'
P P 0.1023 0.0942 'International Tables Vol C Tables 4.2.6.8 and 6.1.1.4'
Mo Mo -1.6832 0.6857 'International Tables Vol C Tables 4.2.6.8 and 6.1.1.4'
Ag Ag -0.8971 1.1015 'International Tables Vol C Tables 4.2.6.8 and 6.1.1.4'

loop_
_geom_angle_atom_site_label_1
_geom_angle_atom_site_label_2
_geom_angle_atom_site_label_3
_geom_angle
_geom_angle_site_symmetry_1
_geom_angle_site_symmetry_3
Mo1 O39 Mo7 151.0(4) . .
N2 Ag1 N10 166.8(4) . .
O19 Mo1 O28 102.3(4) . .
O19 Mo1 O39 103.5(4) . .
O28 Mo1 O39 97.7(3) . .
O19 Mo1 O8 97.0(4) . .
O28 Mo1 O8 89.0(3) . .
O39 Mo1 O8 156.4(3) . .
O19 Mo1 O29 100.6(3) . .
O28 Mo1 O29 155.7(3) . .
O39 Mo1 O29 84.7(3) . .
O8 Mo1 O29 80.3(3) . .
O19 Mo1 O15 168.6(3) . .
O28 Mo1 O15 74.7(3) . .
O39 Mo1 O15 87.9(3) . .
O8 Mo1 O15 72.1(3) . .
O29 Mo1 O15 81.2(3) . .
O4 P1 O3 111.2(4) . .
O4 P1 O15 110.4(4) . .
O3 P1 O15 109.3(4) . .
O4 P1 O11 109.3(4) . .
O3 P1 O11 108.3(4) . .
O15 P1 O11 108.3(4) . .
N8 N1 C2 105.3(9) . .
N8 N1 Ag3 119.4(7) . .
C2 N1 Ag3 127.4(8) . .
C12 C1 C3 120.8(11) . .
C12 C1 C2 120.0(10) . .
C3 C1 C2 119.2(10) . .
Mo7 O38 Mo11 125.7(4) . .
Mo5 O37 Mo12 147.9(5) . .
N13 Ag2 N14 175.4(3) 1_446 .
O31 Mo2 O36 104.4(4) . .
O31 Mo2 O20 100.8(3) . .
O36 Mo2 O20 97.9(3) . .
O31 Mo2 O14 101.8(3) . .
O36 Mo2 O14 86.5(3) . .
O20 Mo2 O14 155.1(3) . .
O31 Mo2 O5 97.8(3) . .
O36 Mo2 O5 156.5(3) . .
O20 Mo2 O5 85.1(3) . .
O14 Mo2 O5 81.6(3) . .
O31 Mo2 O11 167.8(3) . .
O36 Mo2 O11 87.1(3) . .
O20 Mo2 O11 73.1(3) . .
O14 Mo2 O11 82.7(3) . .
O5 Mo2 O11 71.4(3) . .
N13 C2 N1 109.5(9) . .
N13 C2 C1 126.9(9) . .
N1 C2 C1 123.5(9) . .
C5 N2 N6 106.4(10) . .
C5 N2 Ag1 131.1(8) . .
N6 N2 Ag1 117.4(7) . .
N1 Ag3 N9 163.3(4) . .
Mo2 O36 Mo11 150.1(4) . .
Mo12 O35 Mo10 153.0(4) . .
O33 Mo3 O10 105.0(4) . .
O33 Mo3 O24 102.6(4) . .
O10 Mo3 O24 96.6(3) . .
O33 Mo3 O13 102.8(4) . .
O10 Mo3 O13 85.9(3) . .
O24 Mo3 O13 152.9(3) . .
O33 Mo3 O21 98.6(4) . .
O10 Mo3 O21 155.3(3) . .
O24 Mo3 O21 85.4(3) . .
O13 Mo3 O21 81.5(3) . .
O33 Mo3 O4 167.3(4) . .
O10 Mo3 O4 87.5(3) . .
O24 Mo3 O4 73.1(3) . .
O13 Mo3 O4 80.1(3) . .
O21 Mo3 O4 69.4(3) . .
N6 N3 N7 109.2(10) . .
C10 C3 C1 119.9(11) . .
C10 C3 H3A 120.0 . .
C1 C3 H3A 120.0 . .
N7 Ag4 N4 174.5(3) . .
N7 Ag4 O21 98.2(3) . .
N4 Ag4 O21 80.6(3) . .
Mo11 O34 Mo5 127.2(4) . .
O16 Mo4 O29 103.3(3) . .
O16 Mo4 O9 98.2(3) . .
O29 Mo4 O9 96.0(3) . .
O16 Mo4 O2 103.5(3) . .
O29 Mo4 O2 89.9(3) . .
O9 Mo4 O2 155.5(3) . .
O16 Mo4 O20 96.5(3) . .
O29 Mo4 O20 160.0(3) . .
O9 Mo4 O20 83.1(3) . .
O2 Mo4 O20 83.4(3) . .
O16 Mo4 O11 166.7(3) . .
O29 Mo4 O11 88.2(3) . .
O9 Mo4 O11 73.7(3) . .
O2 Mo4 O11 82.8(3) . .
O20 Mo4 O11 72.4(3) . .
O16 Mo4 Ag5 67.0(3) . .
O29 Mo4 Ag5 145.1(2) . .
O9 Mo4 Ag5 55.0(2) . .
O2 Mo4 Ag5 124.6(2) . .
O20 Mo4 Ag5 47.0(2) . .
O11 Mo4 Ag5 99.72(17) . .
C8 N4 N5 102.6(8) . .
C8 N4 Ag4 126.7(7) . .
N5 N4 Ag4 130.6(6) . .
C13 C4 C10 119.1(11) . .
C13 C4 C11 121.4(11) . .
C10 C4 C11 119.5(10) . .
N8 Ag5 O20 141.5(3) . .
N8 Ag5 C20 102.8(4) . 2_674
O20 Ag5 C20 100.1(3) . 2_674
N8 Ag5 C15 125.3(3) . 2_674
O20 Ag5 C15 88.8(3) . 2_674
C20 Ag5 C15 30.4(3) 2_674 2_674
N8 Ag5 Mo4 136.3(3) . .
O20 Ag5 Mo4 37.68(17) . .
C20 Ag5 Mo4 120.8(3) 2_674 .
C15 Ag5 Mo4 95.1(2) 2_674 .
O12 Mo5 O37 105.4(4) . .
O12 Mo5 O23 101.4(4) . .
O37 Mo5 O23 94.6(3) . .
O12 Mo5 O25 103.6(4) . .
O37 Mo5 O25 88.4(3) . .
O23 Mo5 O25 153.0(3) . .
O12 Mo5 O34 97.6(3) . .
O37 Mo5 O34 156.5(3) . .
O23 Mo5 O34 85.2(3) . .
O25 Mo5 O34 81.7(3) . .
O12 Mo5 O3 166.6(3) . .
O37 Mo5 O3 86.9(3) . .
O23 Mo5 O3 71.8(3) . .
O25 Mo5 O3 81.6(3) . .
O34 Mo5 O3 70.7(3) . .
C7 N5 N4 108.6(8) . .
C7 N5 C6 128.8(9) . .
N4 N5 C6 122.5(8) . .
N7 C5 N2 108.7(10) . .
N7 C5 C19 126.0(9) . .
N2 C5 C19 125.2(10) . .
Mo12 O30 Mo6 127.8(4) . .
Mo4 O29 Mo1 148.4(4) . .
O18 Mo6 O27 103.2(4) . .
O18 Mo6 O8 101.2(4) . .
O27 Mo6 O8 96.9(3) . .
O18 Mo6 O30 100.5(4) . .
O27 Mo6 O30 155.0(3) . .
O8 Mo6 O30 86.3(3) . .
O18 Mo6 O10 102.3(4) . .
O27 Mo6 O10 84.9(3) . .
O8 Mo6 O10 155.5(3) . .
O30 Mo6 O10 82.3(3) . .
O18 Mo6 O15 169.3(3) . .
O27 Mo6 O15 86.5(3) . .
O8 Mo6 O15 72.8(3) . .
O30 Mo6 O15 70.6(3) . .
O10 Mo6 O15 82.9(3) . .
N5 C6 C17 111.5(8) . .
N5 C6 H6A 109.3 . .
C17 C6 H6A 109.3 . .
N5 C6 H6B 109.3 . .
C17 C6 H6B 109.3 . .
H6A C6 H6B 108.0 . .
N3 N6 N2 108.4(9) . .
O22 Mo7 O38 103.2(4) . .
O22 Mo7 O2 102.4(4) . .
O38 Mo7 O2 93.7(3) . .
O22 Mo7 O23 100.7(4) . .
O38 Mo7 O23 89.8(3) . .
O2 Mo7 O23 155.2(3) . .
O22 Mo7 O39 98.9(4) . .
O38 Mo7 O39 157.7(3) . .
O2 Mo7 O39 84.4(3) . .
O23 Mo7 O39 83.2(3) . .
O22 Mo7 O3 172.5(3) . .
O38 Mo7 O3 74.4(3) . .
O2 Mo7 O3 85.0(3) . .
O23 Mo7 O3 72.3(3) . .
O39 Mo7 O3 83.3(3) . .
Mo1 O28 Mo12 125.5(4) . .
Mo6 O27 Mo9 151.4(4) . .
N9 C7 N5 111.6(9) . .
N9 C7 H7A 124.2 . .
N5 C7 H7A 124.2 . .
C5 N7 N3 107.3(9) . .
C5 N7 Ag4 133.0(7) . .
N3 N7 Ag4 119.7(7) . .
O17 Mo8 O21 102.1(4) . .
O17 Mo8 O14 104.0(4) . .
O21 Mo8 O14 96.4(3) . .
O17 Mo8 O1 103.0(4) . .
O21 Mo8 O1 153.9(3) . .
O14 Mo8 O1 84.2(3) . .
O17 Mo8 O26 100.1(4) . .
O21 Mo8 O26 86.4(3) . .
O14 Mo8 O26 154.6(3) . .
O1 Mo8 O26 82.5(3) . .
O17 Mo8 O4 169.4(3) . .
O21 Mo8 O4 71.6(3) . .
O14 Mo8 O4 85.4(3) . .
O1 Mo8 O4 82.5(3) . .
O26 Mo8 O4 71.5(3) . .
N11 N8 N1 110.2(8) . .
N11 N8 Ag5 117.1(7) . .
N1 N8 Ag5 123.1(7) . .
N9 C8 N4 114.4(10) . .
N9 C8 H8A 122.8 . .
N4 C8 H8A 122.8 . .
O6 Mo9 O13 104.6(4) . .
O6 Mo9 O5 101.2(4) . .
O13 Mo9 O5 96.0(3) . .
O6 Mo9 O9 98.6(3) . .
O13 Mo9 O9 155.4(3) . .
O5 Mo9 O9 87.4(3) . .
O6 Mo9 O27 100.9(3) . .
O13 Mo9 O27 84.6(3) . .
O5 Mo9 O27 157.0(3) . .
O9 Mo9 O27 83.0(3) . .
O6 Mo9 O11 168.3(3) . .
O13 Mo9 O11 86.7(3) . .
O5 Mo9 O11 74.2(3) . .
O9 Mo9 O11 70.8(3) . .
O27 Mo9 O11 82.9(3) . .
C7 N9 C8 102.8(9) . .
C7 N9 Ag3 127.9(7) . .
C8 N9 Ag3 128.7(7) . .
N12 C9 N10 110.0(10) . .
N12 C9 H9A 125.0 . .
N10 C9 H9A 125.0 . .
O7 Mo10 O26 101.9(4) . .
O7 Mo10 O25 105.0(4) . .
O26 Mo10 O25 94.1(3) . .
O7 Mo10 O24 101.0(4) . .
O26 Mo10 O24 89.4(3) . .
O25 Mo10 O24 152.4(3) . .
O7 Mo10 O35 104.8(4) . .
O26 Mo10 O35 152.7(3) . .
O25 Mo10 O35 84.5(3) . .
O24 Mo10 O35 80.0(3) . .
O7 Mo10 O4 169.5(4) . .
O26 Mo10 O4 72.8(3) . .
O25 Mo10 O4 84.6(3) . .
O24 Mo10 O4 70.2(3) . .
O35 Mo10 O4 79.9(3) . .
C18 N10 C9 104.9(9) . .
C18 N10 Ag1 130.3(7) . .
C9 N10 Ag1 124.0(7) . .
C3 C10 C4 119.5(10) . .
C3 C10 H10A 120.3 . .
C4 C10 H10A 120.3 . .
O40 Mo11 O1 104.3(4) . .
O40 Mo11 O34 102.0(4) . .
O1 Mo11 O34 97.7(3) . .
O40 Mo11 O38 100.4(3) . .
O1 Mo11 O38 153.1(3) . .
O34 Mo11 O38 87.5(3) . .
O40 Mo11 O36 103.1(4) . .
O1 Mo11 O36 84.3(3) . .
O34 Mo11 O36 153.5(3) . .
O38 Mo11 O36 79.8(3) . .
O40 Mo11 O3 169.5(3) . .
O1 Mo11 O3 85.8(3) . .
O34 Mo11 O3 73.2(3) . .
O38 Mo11 O3 70.4(3) . .
O36 Mo11 O3 80.7(3) . .
N8 N11 N13 107.3(9) . .
Mo10 O26 Mo8 127.8(4) . .
N12 C11 C4 109.9(9) 2_664 .
N12 C11 H11A 109.7 2_664 .
C4 C11 H11A 109.7 . .
N12 C11 H11B 109.7 2_664 .
C4 C11 H11B 109.7 . .
H11A C11 H11B 108.2 . .
O32 Mo12 O35 105.1(4) . .
O32 Mo12 O30 102.1(4) . .
O35 Mo12 O30 97.4(4) . .
O32 Mo12 O37 102.1(4) . .
O35 Mo12 O37 87.1(3) . .
O30 Mo12 O37 153.3(3) . .
O32 Mo12 O28 99.4(3) . .
O35 Mo12 O28 154.1(3) . .
O30 Mo12 O28 85.2(3) . .
O37 Mo12 O28 79.8(3) . .
O32 Mo12 O15 168.0(3) . .
O35 Mo12 O15 86.3(3) . .
O30 Mo12 O15 72.4(3) . .
O37 Mo12 O15 81.7(3) . .
O28 Mo12 O15 69.8(3) . .
C9 N12 N14 110.1(9) . .
C9 N12 C11 128.5(10) . 2_664
N14 N12 C11 121.2(9) . 2_664
Mo10 O25 Mo5 152.0(4) . .
C1 C12 C13 118.4(10) . .
C1 C12 H12A 120.8 . .
C13 C12 H12A 120.8 . .
C2 N13 N11 107.7(8) . .
C2 N13 Ag2 134.0(7) . 1_664
N11 N13 Ag2 118.2(7) . 1_664
Mo3 O24 Mo10 128.0(4) . .
C4 C13 C12 122.3(11) . .
C4 C13 H13A 118.9 . .
C12 C13 H13A 118.9 . .
N12 N14 C18 102.4(8) . .
N12 N14 Ag2 130.5(7) . .
C18 N14 Ag2 127.1(7) . .
C16 C14 C19 122.7(11) . .
C16 C14 H14A 118.6 . .
C19 C14 H14A 118.6 . .
C17 C15 C20 121.3(10) 2_664 .
C17 C15 Ag5 107.9(7) 2_664 2_674
C20 C15 Ag5 72.6(6) . 2_674
C17 C15 H15A 119.3 2_664 .
C20 C15 H15A 119.3 . .
Ag5 C15 H15A 89.5 2_674 .
C14 C16 C17 118.2(10) . 2_664
C14 C16 H16A 120.9 . .
C17 C16 H16A 120.9 2_664 .
C15 C17 C16 119.9(11) 2_664 2_664
C15 C17 C6 120.5(10) 2_664 .
C16 C17 C6 119.4(9) 2_664 .
Mo5 O23 Mo7 126.5(4) . .
N10 C18 N14 112.6(9) . .
N10 C18 H18A 123.7 . .
N14 C18 H18A 123.7 . .
C14 C19 C20 119.4(10) . .
C14 C19 C5 120.9(10) . .
C20 C19 C5 119.5(9) . .
Mo8 O21 Mo3 128.2(4) . .
Mo8 O21 Ag4 121.0(3) . .
Mo3 O21 Ag4 109.1(3) . .
C15 C20 C19 118.5(10) . .
C15 C20 Ag5 76.9(6) . 2_674
C19 C20 Ag5 106.0(6) . 2_674
C15 C20 H20A 120.7 . .
C19 C20 H20A 120.7 . .
Ag5 C20 H20A 87.2 2_674 .
Mo2 O20 Mo4 122.8(3) . .
Mo2 O20 Ag5 116.0(3) . .
Mo4 O20 Ag5 95.3(3) . .
P1 O15 Mo1 127.5(4) . .
P1 O15 Mo12 123.8(4) . .
Mo1 O15 Mo12 89.8(3) . .
P1 O15 Mo6 125.4(4) . .
Mo1 O15 Mo6 89.7(2) . .
Mo12 O15 Mo6 89.2(2) . .
Mo8 O14 Mo2 151.0(4) . .
Mo9 O13 Mo3 151.6(4) . .
P1 O11 Mo4 124.8(4) . .
P1 O11 Mo9 124.4(4) . .
Mo4 O11 Mo9 91.6(2) . .
P1 O11 Mo2 124.4(4) . .
Mo4 O11 Mo2 91.6(2) . .
Mo9 O11 Mo2 89.8(2) . .
Mo3 O10 Mo6 150.4(4) . .
Mo4 O9 Mo9 123.9(4) . .
Mo6 O8 Mo1 125.3(4) . .
Mo9 O5 Mo2 124.6(4) . .
P1 O4 Mo3 126.8(4) . .
P1 O4 Mo8 125.9(4) . .
Mo3 O4 Mo8 90.7(3) . .
P1 O4 Mo10 125.2(4) . .
Mo3 O4 Mo10 88.5(2) . .
Mo8 O4 Mo10 87.7(2) . .
P1 O3 Mo7 127.4(4) . .
P1 O3 Mo5 124.3(4) . .
Mo7 O3 Mo5 89.3(2) . .
P1 O3 Mo11 125.9(4) . .
Mo7 O3 Mo11 89.1(2) . .
Mo5 O3 Mo11 89.0(2) . .
Mo7 O2 Mo4 149.2(4) . .
Mo11 O1 Mo8 153.9(5) . .

loop_
_geom_bond_atom_site_label_1
_geom_bond_atom_site_label_2
_geom_bond_distance
_geom_bond_site_symmetry_2
O40 Mo11 1.666(7) .
O39 Mo1 1.836(7) .
O39 Mo7 2.009(6) .
Ag1 N2 2.102(10) .
Ag1 N10 2.148(8) .
Mo1 O19 1.677(8) .
Mo1 O28 1.811(7) .
Mo1 O8 1.999(7) .
Mo1 O29 1.997(7) .
Mo1 O15 2.401(8) .
P1 O4 1.511(8) .
P1 O3 1.516(7) .
P1 O15 1.544(8) .
P1 O11 1.563(7) .
N1 N8 1.357(14) .
N1 C2 1.345(13) .
N1 Ag3 2.140(9) .
C1 C12 1.371(16) .
C1 C3 1.373(15) .
C1 C2 1.488(15) .
O38 Mo7 1.835(7) .
O38 Mo11 2.016(8) .
O37 Mo5 1.819(8) .
O37 Mo12 2.000(7) .
Ag2 N13 2.116(8) 1_446
Ag2 N14 2.135(9) .
Mo2 O31 1.669(7) .
Mo2 O36 1.791(8) .
Mo2 O20 1.906(7) .
Mo2 O14 1.964(7) .
Mo2 O5 2.028(7) .
Mo2 O11 2.432(7) .
C2 N13 1.313(13) .
N2 C5 1.340(14) .
N2 N6 1.376(15) .
Ag3 N9 2.147(8) .
O36 Mo11 2.037(8) .
O35 Mo12 1.788(8) .
O35 Mo10 2.012(8) .
Mo3 O33 1.655(8) .
Mo3 O10 1.835(7) .
Mo3 O24 1.850(7) .
Mo3 O13 2.006(7) .
Mo3 O21 2.019(7) .
Mo3 O4 2.437(7) .
N3 N6 1.294(14) .
N3 N7 1.350(13) .
C3 C10 1.392(16) .
C3 H3A 0.9300 .
Ag4 N7 2.126(9) .
Ag4 N4 2.172(9) .
Ag4 O21 2.546(7) .
O34 Mo11 1.835(7) .
O34 Mo5 2.020(7) .
Mo4 O16 1.685(7) .
Mo4 O29 1.811(7) .
Mo4 O9 1.900(7) .
Mo4 O2 1.910(7) .
Mo4 O20 2.024(7) .
Mo4 O11 2.379(7) .
Mo4 Ag5 3.2974(16) .
N4 C8 1.318(14) .
N4 N5 1.358(12) .
C4 C13 1.357(16) .
C4 C10 1.388(16) .
C4 C11 1.512(16) .
Ag5 N8 2.222(9) .
Ag5 O20 2.423(7) .
Ag5 C20 2.641(10) 2_674
Ag5 C15 2.695(11) 2_674
O32 Mo12 1.679(7) .
Mo5 O12 1.681(7) .
Mo5 O23 1.900(8) .
Mo5 O25 1.934(8) .
Mo5 O3 2.459(7) .
N5 C7 1.312(13) .
N5 C6 1.468(12) .
C5 N7 1.335(14) .
C5 C19 1.470(15) .
O30 Mo12 1.862(8) .
O30 Mo6 1.981(7) .
Mo6 O18 1.669(7) .
Mo6 O27 1.829(7) .
Mo6 O8 1.861(8) .
Mo6 O10 1.970(8) .
Mo6 O15 2.459(7) .
C6 C17 1.517(15) .
C6 H6A 0.9700 .
C6 H6B 0.9700 .
Mo7 O22 1.672(8) .
Mo7 O2 1.886(7) .
Mo7 O23 1.936(8) .
Mo7 O3 2.414(7) .
O28 Mo12 2.045(8) .
O27 Mo9 2.001(7) .
C7 N9 1.309(13) .
C7 H7A 0.9300 .
Mo8 O17 1.662(8) .
Mo8 O21 1.844(7) .
Mo8 O14 1.850(7) .
Mo8 O1 1.969(7) .
Mo8 O26 1.976(7) .
Mo8 O4 2.450(7) .
N8 N11 1.295(12) .
C8 N9 1.332(13) .
C8 H8A 0.9300 .
Mo9 O6 1.679(7) .
Mo9 O13 1.805(7) .
Mo9 O5 1.848(7) .
Mo9 O9 2.009(8) .
Mo9 O11 2.433(7) .
C9 N12 1.289(14) .
C9 N10 1.314(15) .
C9 H9A 0.9300 .
Mo10 O7 1.661(7) .
Mo10 O26 1.831(7) .
Mo10 O25 1.864(8) .
Mo10 O24 1.970(8) .
Mo10 O4 2.484(7) .
N10 C18 1.309(13) .
C10 H10A 0.9300 .
Mo11 O1 1.809(7) .
Mo11 O3 2.469(7) .
N11 N13 1.364(13) .
C11 N12 1.497(14) 2_664
C11 H11A 0.9700 .
C11 H11B 0.9700 .
Mo12 O15 2.458(7) .
N12 N14 1.347(12) .
N12 C11 1.497(14) 2_664
C12 C13 1.382(16) .
C12 H12A 0.9300 .
N13 Ag2 2.116(8) 1_664
C13 H13A 0.9300 .
N14 C18 1.339(13) .
C14 C16 1.386(16) .
C14 C19 1.357(15) .
C14 H14A 0.9300 .
C15 C17 1.368(15) 2_664
C15 C20 1.401(16) .
C15 Ag5 2.695(11) 2_674
C15 H15A 0.9300 .
C16 C17 1.403(16) 2_664
C16 H16A 0.9300 .
C17 C15 1.368(15) 2_664
C17 C16 1.403(16) 2_664
C18 H18A 0.9300 .
C19 C20 1.405(15) .
C20 Ag5 2.641(10) 2_674
C20 H20A 0.9300 .
